data_7702352
loop_
_publ_author_name
'Harvey, Pierre D.'
'Eichh\"ofer, Andreas'
'Fenske, Dieter'

_publ_section_title
;
 Preparation and structures of the mixed-metal clusters Pt2M2Se2Cl2(PPh3)4
 (M&#x2005;=&#x2005;Cu, Ag) and Pd2Au2Se2(SeH)2(PPh3)4. An entry to
 ternary clusters
;
_journal_issue 23
_journal_name_full 'Journal of the Chemical Society, Dalton Transactions'
_journal_page_first 3901
_journal_paper_doi 10.1039/a807414c
_journal_year 1998
_chemical_formula_structural '[PdAuSe(SeH)(PPh3)2]2*2C4H8O'
_chemical_formula_sum 'C80 H60 Au2 O2 P4 Pd2 Se4'
_chemical_formula_weight 2099.73
_space_group_IT_number 2
_space_group_name_Hall '-P 1'
_space_group_name_H-M_alt 'P -1'
_symmetry_cell_setting triclinic
_symmetry_space_group_name_H-M 'P -1'
_atom_sites_solution_hydrogens geom
_atom_sites_solution_primary direct
_atom_sites_solution_secondary difmap
_audit_creation_method SHELXL
_cell_angle_alpha 70.27(3)
_cell_angle_beta 76.32(3)
_cell_angle_gamma 82.27(3)
_cell_formula_units_Z 1
_cell_length_a 11.004(2)
_cell_length_b 12.939(3)
_cell_length_c 14.452(3)
_cell_measurement_temperature 200(2)
_cell_volume 1878.6(8)
_computing_structure_refinement 'SHELXL-93 (Sheldrick, 1993)'
_computing_structure_solution 'SHELXS-86 (Sheldrick, 1990)'
_diffrn_ambient_temperature 200(2)
_diffrn_radiation_monochromator graphite
_diffrn_radiation_source 'fine-focus sealed tube'
_diffrn_radiation_type MoKa
_diffrn_radiation_wavelength 0.71073
_diffrn_reflns_av_R_equivalents 0.0732
_diffrn_reflns_av_sigmaI/netI 0.0849
_diffrn_reflns_limit_h_max 13
_diffrn_reflns_limit_h_min -13
_diffrn_reflns_limit_k_max 15
_diffrn_reflns_limit_k_min -16
_diffrn_reflns_limit_l_max 10
_diffrn_reflns_limit_l_min -18
_diffrn_reflns_number 5160
_diffrn_reflns_theta_max 22.50
_diffrn_reflns_theta_min 2.36
_exptl_absorpt_coefficient_mu 6.432
_exptl_crystal_density_diffrn 1.856
_exptl_crystal_F_000 1002
_refine_diff_density_max 1.751
_refine_diff_density_min -2.158
_refine_diff_density_rms 0.235
_refine_ls_extinction_method none
_refine_ls_goodness_of_fit_all 1.011
_refine_ls_goodness_of_fit_obs 1.087
_refine_ls_matrix_type full
_refine_ls_number_parameters 399
_refine_ls_number_reflns 3435
_refine_ls_number_restraints 0
_refine_ls_restrained_S_all 1.036
_refine_ls_restrained_S_obs 1.087
_refine_ls_R_factor_all 0.1037
_refine_ls_R_factor_obs 0.0747
_refine_ls_shift/esd_max -0.156
_refine_ls_shift/esd_mean 0.008
_refine_ls_structure_factor_coef Fsqd
_refine_ls_weighting_details 'w=1/[s^2^(Fo^2^)+( 0.1407P)^2^+0.0000P] where P=(Fo^2^+2Fc^2^)/3'
_refine_ls_weighting_scheme calc
_refine_ls_wR_factor_all 0.2087
_refine_ls_wR_factor_obs 0.1826
_reflns_number_observed 2657
_reflns_number_total 3693
_reflns_observed_criterion >2sigma(I)
_cod_data_source_file 807414c.txt
_cod_data_source_block p-1
_cod_depositor_comments
;
The following automatic conversions were performed:

data item '_refine_ls_weighting_scheme' value 'calc
w=1/[s^2^(Fo^2^)+( 0.1407P)^2^+0.0000P] where P=(Fo^2^+2Fc^2^)/3' was
changed to 'calc'. A new data item '_refine_ls_weighting_details' was
created with the value set to 'w=1/[s^2^(Fo^2^)+(
0.1407P)^2^+0.0000P] where P=(Fo^2^+2Fc^2^)/3'.

Automatic conversion script
Id: cif_fix_values 6909 2019-04-08 15:41:33Z antanas 
;
_cod_original_cell_volume 1878.6(7)
_cod_original_sg_symbol_H-M P-1
_cod_database_code 7702352

loop_
_symmetry_equiv_pos_as_xyz
'x, y, z'
'-x, -y, -z'

loop_
_atom_site_aniso_label
_atom_site_aniso_U_11
_atom_site_aniso_U_22
_atom_site_aniso_U_33
_atom_site_aniso_U_23
_atom_site_aniso_U_13
_atom_site_aniso_U_12
Au1 0.0441(5) 0.0332(5) 0.0590(7) -0.0228(4) -0.0066(4) -0.0177(4)
Pd1 0.0426(9) 0.0294(8) 0.0422(11) -0.0167(7) -0.0025(7) -0.0192(7)
Se1 0.0409(11) 0.0343(10) 0.0472(14) -0.0188(9) 0.0003(9) -0.0213(9)
Se2 0.0653(15) 0.0608(14) 0.053(2) -0.0249(12) -0.0110(11) -0.0332(13)
P1 0.046(3) 0.034(3) 0.055(4) -0.022(3) -0.006(3) -0.017(3)
P2 0.055(3) 0.034(3) 0.041(3) -0.019(2) -0.001(3) -0.024(3)
C1 0.043(12) 0.026(10) 0.056(15) -0.014(10) 0.006(11) -0.020(10)
C2 0.106(21) 0.054(15) 0.048(17) -0.019(13) -0.030(15) -0.027(15)
C3 0.119(25) 0.048(15) 0.069(22) -0.024(14) -0.033(18) -0.018(18)
C4 0.081(21) 0.050(17) 0.095(26) -0.033(17) 0.009(18) -0.024(17)
C5 0.061(18) 0.031(14) 0.159(39) -0.032(18) -0.005(21) -0.006(14)
C6 0.068(16) 0.069(17) 0.055(17) -0.027(14) -0.001(13) -0.044(15)
C7 0.049(14) 0.052(13) 0.060(17) -0.017(12) -0.014(11) -0.027(12)
C8 0.031(11) 0.038(12) 0.098(21) -0.049(12) -0.010(11) -0.013(10)
C9 0.056(15) 0.056(15) 0.098(25) -0.040(15) -0.038(15) 0.008(14)
C10 0.124(26) 0.055(15) 0.052(17) -0.013(13) -0.040(16) -0.059(18)
C11 0.031(13) 0.127(27) 0.092(24) -0.031(21) -0.011(13) -0.030(16)
C12 0.041(14) 0.077(18) 0.094(23) -0.048(16) -0.021(13) -0.008(13)
C13 0.053(12) 0.036(11) 0.040(14) -0.026(10) -0.012(10) -0.019(10)
C14 0.064(15) 0.035(12) 0.078(21) -0.026(13) -0.013(14) -0.004(12)
C15 0.067(17) 0.050(15) 0.094(25) -0.003(16) 0.020(16) -0.009(15)
C16 0.077(18) 0.070(18) 0.076(23) -0.023(16) -0.008(16) -0.052(16)
C17 0.065(17) 0.044(15) 0.187(43) -0.083(21) 0.031(23) -0.028(15)
C18 0.078(17) 0.077(17) 0.076(21) -0.039(15) -0.022(14) -0.049(16)
C19 0.048(14) 0.073(17) 0.075(20) 0.003(15) -0.004(13) -0.040(14)
C20 0.151(29) 0.060(16) 0.035(16) -0.004(13) -0.029(17) -0.038(19)
C21 0.240(53) 0.118(31) 0.056(26) 0.025(26) -0.082(29) -0.067(35)
C22 0.147(33) 0.160(38) 0.035(19) -0.002(25) -0.037(19) -0.084(31)
C23 0.089(21) 0.153(32) 0.058(22) -0.051(22) 0.032(18) -0.089(24)
C24 0.079(17) 0.055(14) 0.062(19) -0.034(13) 0.023(14) -0.042(14)
C25 0.078(16) 0.033(11) 0.043(15) -0.014(10) 0.005(13) -0.028(13)
C26 0.088(19) 0.043(13) 0.045(16) -0.009(11) 0.020(14) -0.022(14)
C27 0.094(20) 0.049(14) 0.083(23) -0.041(14) -0.007(17) -0.019(15)
C28 0.140(27) 0.047(14) 0.071(21) -0.039(14) 0.007(19) -0.069(19)
C29 0.073(17) 0.073(17) 0.110(25) -0.073(18) 0.032(17) -0.047(16)
C30 0.058(13) 0.041(12) 0.059(17) -0.030(11) -0.017(12) -0.016(11)
C31 0.053(13) 0.035(11) 0.034(14) -0.018(10) 0.002(11) -0.021(11)
C32 0.066(18) 0.080(19) 0.073(23) -0.024(17) 0.005(16) -0.005(16)
C33 0.071(20) 0.084(21) 0.077(23) -0.016(18) 0.023(18) -0.018(18)
C34 0.055(15) 0.069(17) 0.087(23) -0.044(16) 0.004(15) -0.032(14)
C35 0.068(17) 0.050(14) 0.062(18) -0.023(12) 0.021(14) -0.017(14)
C36 0.043(13) 0.033(11) 0.057(16) -0.013(11) -0.001(11) -0.018(11)

loop_
_atom_site_label
_atom_site_type_symbol
_atom_site_fract_x
_atom_site_fract_y
_atom_site_fract_z
_atom_site_U_iso_or_equiv
_atom_site_thermal_displace_type
_atom_site_occupancy
_atom_site_calc_flag
_atom_site_refinement_flags
Au1 Au 0.43432(7) 0.69981(6) 0.50309(7) 0.0425(4) Uani 1 d .
Pd1 Pd 0.51824(14) 0.53641(11) 0.36319(12) 0.0361(5) Uani 1 d .
Se1 Se 0.6183(2) 0.5787(2) 0.4825(2) 0.0390(6) Uani 1 d .
Se2 Se 0.3974(2) 0.4950(2) 0.2595(2) 0.0553(7) Uani 1 d .
P1 P 0.2549(5) 0.8057(4) 0.5209(5) 0.0422(15) Uani 1 d .
P2 P 0.6566(5) 0.6351(4) 0.2271(4) 0.0416(15) Uani 1 d .
C1 C 0.8047(19) 0.2007(15) 0.3503(18) 0.043(6) Uani 1 d .
C2 C 0.7501(28) 0.2739(21) 0.2726(20) 0.064(8) Uani 1 d .
H2 H 0.6791(28) 0.3210(21) 0.2867(20) 0.077 Uiso 1 calc R
C3 C 0.8034(31) 0.2761(22) 0.1717(25) 0.074(9) Uani 1 d .
H3 H 0.7649(31) 0.3220(22) 0.1184(25) 0.089 Uiso 1 calc R
C4 C 0.9091(29) 0.2130(24) 0.1515(27) 0.076(10) Uani 1 d .
H4 H 0.9489(29) 0.2214(24) 0.0836(27) 0.091 Uiso 1 calc R
C5 C 0.9577(27) 0.1397(22) 0.2249(33) 0.086(12) Uani 1 d .
H5 H 1.0276(27) 0.0923(22) 0.2094(33) 0.103 Uiso 1 calc R
C6 C 0.9076(24) 0.1324(21) 0.3221(22) 0.061(8) Uani 1 d .
H6 H 0.9436(24) 0.0789(21) 0.3733(22) 0.073 Uiso 1 calc R
C7 C 0.8690(20) 0.2381(18) 0.5183(19) 0.051(7) Uani 1 d .
C8 C 0.8319(18) 0.3274(16) 0.5583(21) 0.048(7) Uani 1 d .
H8 H 0.7476(18) 0.3568(16) 0.5662(21) 0.058 Uiso 1 calc R
C9 C 0.9205(24) 0.3683(21) 0.5843(24) 0.063(8) Uani 1 d .
H9 H 0.8983(24) 0.4313(21) 0.6059(24) 0.076 Uiso 1 calc R
C10 C 1.0377(30) 0.3249(21) 0.5812(20) 0.069(9) Uani 1 d .
H10 H 1.0966(30) 0.3566(21) 0.6005(20) 0.083 Uiso 1 calc R
C11 C 1.0727(22) 0.2353(28) 0.5505(25) 0.082(11) Uani 1 d .
H11 H 1.1549(22) 0.2018(28) 0.5520(25) 0.099 Uiso 1 calc R
C12 C 0.9874(21) 0.1915(22) 0.5162(24) 0.064(8) Uani 1 d .
H12 H 1.0125(21) 0.1304(22) 0.4921(24) 0.076 Uiso 1 calc R
C13 C 0.7314(19) 0.0490(16) 0.5479(17) 0.037(5) Uani 1 d .
C14 C 0.7677(22) -0.0031(18) 0.6356(22) 0.057(7) Uani 1 d .
H14 H 0.8103(22) 0.0360(18) 0.6621(22) 0.068 Uiso 1 calc R
C15 C 0.7445(25) -0.1128(21) 0.6885(27) 0.081(11) Uani 1 d .
H15 H 0.7733(25) -0.1487(21) 0.7492(27) 0.097 Uiso 1 calc R
C16 C 0.6802(26) -0.1678(25) 0.6524(27) 0.071(9) Uani 1 d .
H16 H 0.6631(26) -0.2421(25) 0.6897(27) 0.085 Uiso 1 calc R
C17 C 0.6387(26) -0.1199(22) 0.5636(35) 0.094(15) Uani 1 d .
H17 H 0.5936(26) -0.1613(22) 0.5413(35) 0.113 Uiso 1 calc R
C18 C 0.6631(24) -0.0082(22) 0.5051(23) 0.068(8) Uani 1 d .
H18 H 0.6372(24) 0.0267(22) 0.4431(23) 0.081 Uiso 1 calc R
C19 C 0.6186(22) 0.6704(22) 0.1053(22) 0.070(9) Uani 1 d .
C20 C 0.5818(32) 0.7731(22) 0.0469(20) 0.080(10) Uani 1 d .
H20 H 0.5737(32) 0.8361(22) 0.0680(20) 0.096 Uiso 1 calc R
C21 C 0.5563(48) 0.7791(38) -0.0484(32) 0.137(20) Uani 1 d .
H21 H 0.5302(48) 0.8501(38) -0.0876(32) 0.165 Uiso 1 calc R
C22 C 0.5637(37) 0.7015(42) -0.0887(26) 0.111(16) Uani 1 d .
H22 H 0.5442(37) 0.7139(42) -0.1524(26) 0.133 Uiso 1 calc R
C23 C 0.6033(28) 0.5984(33) -0.0291(25) 0.095(13) Uani 1 d .
H23 H 0.6116(28) 0.5387(33) -0.0549(25) 0.115 Uiso 1 calc R
C24 C 0.6325(23) 0.5753(20) 0.0680(21) 0.064(8) Uani 1 d .
H24 H 0.6589(23) 0.5036(20) 0.1057(21) 0.077 Uiso 1 calc R
C25 C 0.6742(24) 0.7685(17) 0.2375(18) 0.052(7) Uani 1 d .
C26 C 0.5665(26) 0.8329(19) 0.2594(19) 0.064(8) Uani 1 d .
H26 H 0.4871(26) 0.8047(19) 0.2703(19) 0.077 Uiso 1 calc R
C27 C 0.5707(28) 0.9392(20) 0.2660(25) 0.070(9) Uani 1 d .
H27 H 0.4968(28) 0.9833(20) 0.2798(25) 0.084 Uiso 1 calc R
C28 C 0.6924(31) 0.9757(20) 0.2509(22) 0.080(11) Uani 1 d .
H28 H 0.7011(31) 1.0440(20) 0.2591(22) 0.096 Uiso 1 calc R
C29 C 0.7917(26) 0.9166(22) 0.2258(25) 0.078(11) Uani 1 d .
H29 H 0.8712(26) 0.9461(22) 0.2106(25) 0.094 Uiso 1 calc R
C30 C 0.7870(22) 0.8115(17) 0.2204(20) 0.047(6) Uani 1 d .
H30 H 0.8624(22) 0.7700(17) 0.2047(20) 0.056 Uiso 1 calc R
C31 C 0.8177(19) 0.5702(16) 0.2102(17) 0.039(6) Uani 1 d .
C32 C 0.9019(26) 0.5989(25) 0.1221(25) 0.076(10) Uani 1 d .
H32 H 0.8773(26) 0.6568(25) 0.0677(25) 0.091 Uiso 1 calc R
C33 C 1.0149(29) 0.5523(26) 0.1065(26) 0.085(11) Uani 1 d .
H33 H 1.0649(29) 0.5697(26) 0.0405(26) 0.102 Uiso 1 calc R
C34 C 1.0613(24) 0.4774(22) 0.1867(25) 0.066(8) Uani 1 d .
H34 H 1.1433(24) 0.4431(22) 0.1783(25) 0.079 Uiso 1 calc R
C35 C 0.9777(23) 0.4550(19) 0.2832(21) 0.064(8) Uani 1 d .
H35 H 1.0053(23) 0.4082(19) 0.3418(21) 0.076 Uiso 1 calc R
C36 C 0.8595(20) 0.5010(16) 0.2901(19) 0.045(6) Uani 1 d .
H36 H 0.8041(20) 0.4836(16) 0.3539(19) 0.054 Uiso 1 calc R
O1 O 0.2547(54) 0.9651(49) 0.0717(56) 0.253(24) Uiso 1 d .
C37 C 0.1448(68) 0.8831(67) 0.0430(74) 0.212(28) Uiso 1 d .
C38 C 0.1765(58) 0.8089(54) 0.1278(61) 0.171(22) Uiso 1 d .
C39 C 0.2149(81) 0.8424(78) 0.1980(84) 0.247(37) Uiso 1 d .
C40 C 0.1461(60) 0.9600(53) 0.1437(54) 0.172(21) Uiso 1 d .

loop_
_atom_type_symbol
_atom_type_description
_atom_type_scat_dispersion_real
_atom_type_scat_dispersion_imag
_atom_type_scat_source
C C 0.0033 0.0016 'International Tables Vol C Tables 4.2.6.8 and 6.1.1.4'
H H 0.0000 0.0000 'International Tables Vol C Tables 4.2.6.8 and 6.1.1.4'
O O 0.0106 0.0060 'International Tables Vol C Tables 4.2.6.8 and 6.1.1.4'
P P 0.1023 0.0942 'International Tables Vol C Tables 4.2.6.8 and 6.1.1.4'
Se Se -0.0929 2.2259 'International Tables Vol C Tables 4.2.6.8 and 6.1.1.4'
Pd Pd -0.9988 1.0072 'International Tables Vol C Tables 4.2.6.8 and 6.1.1.4'
Au Au -2.0133 8.8022 'International Tables Vol C Tables 4.2.6.8 and 6.1.1.4'

loop_
_geom_angle_atom_site_label_1
_geom_angle_atom_site_label_2
_geom_angle_atom_site_label_3
_geom_angle
_geom_angle_site_symmetry_1
_geom_angle_site_symmetry_3
P1 Au1 Se1 176.38(14) . .
P1 Au1 Pd1 125.78(14) . 2_666
Se1 Au1 Pd1 52.52(6) . 2_666
P1 Au1 Pd1 128.3(2) . .
Se1 Au1 Pd1 48.61(7) . .
Pd1 Au1 Pd1 70.44(6) 2_666 .
P2 Pd1 Se2 93.2(2) . .
P2 Pd1 Se1 92.3(2) . .
Se2 Pd1 Se1 173.50(10) . .
P2 Pd1 Se1 175.5(2) . 2_666
Se2 Pd1 Se1 89.92(8) . 2_666
Se1 Pd1 Se1 84.83(8) . 2_666
P2 Pd1 Au1 126.1(2) . 2_666
Se2 Pd1 Au1 97.97(8) . 2_666
Se1 Pd1 Au1 81.60(7) . 2_666
Se1 Pd1 Au1 50.12(6) 2_666 2_666
P2 Pd1 Au1 103.68(15) . .
Se2 Pd1 Au1 128.21(9) . .
Se1 Pd1 Au1 46.71(6) . .
Se1 Pd1 Au1 76.83(7) 2_666 .
Au1 Pd1 Au1 109.56(6) 2_666 .
Au1 Se1 Pd1 84.68(9) . .
Au1 Se1 Pd1 77.36(7) . 2_666
Pd1 Se1 Pd1 95.17(8) . 2_666
C1 P1 C7 106.1(10) 2_666 2_666
C1 P1 C13 105.0(10) 2_666 2_666
C7 P1 C13 106.4(11) 2_666 2_666
C1 P1 Au1 111.8(8) 2_666 .
C7 P1 Au1 112.0(9) 2_666 .
C13 P1 Au1 114.9(7) 2_666 .
C19 P2 C25 103.1(12) . .
C19 P2 C31 103.7(12) . .
C25 P2 C31 105.2(10) . .
C19 P2 Pd1 118.0(6) . .
C25 P2 Pd1 110.7(7) . .
C31 P2 Pd1 114.8(6) . .
C2 C1 C6 116.5(24) . .
C2 C1 P1 121.4(19) . 2_666
C6 C1 P1 122.1(19) . 2_666
C1 C2 C3 118.6(28) . .
C4 C3 C2 120.4(31) . .
C5 C4 C3 121.2(32) . .
C4 C5 C6 120.1(28) . .
C5 C6 C1 122.9(28) . .
C12 C7 C8 119.7(21) . .
C12 C7 P1 126.0(20) . 2_666
C8 C7 P1 114.3(17) . 2_666
C9 C8 C7 117.8(21) . .
C10 C9 C8 123.2(25) . .
C9 C10 C11 119.9(22) . .
C10 C11 C12 120.2(27) . .
C7 C12 C11 118.8(28) . .
C14 C13 C18 120.8(20) . .
C14 C13 P1 125.0(16) . 2_666
C18 C13 P1 113.9(19) . 2_666
C13 C14 C15 121.8(27) . .
C16 C15 C14 119.2(35) . .
C15 C16 C17 122.6(27) . .
C16 C17 C18 120.3(28) . .
C17 C18 C13 115.3(28) . .
C20 C19 C24 119.9(29) . .
C20 C19 P2 127.1(25) . .
C24 C19 P2 113.0(21) . .
C19 C20 C21 116.0(34) . .
C22 C21 C20 129.7(39) . .
C21 C22 C23 113.4(35) . .
C22 C23 C24 125.4(32) . .
C23 C24 C19 115.6(28) . .
C30 C25 C26 117.8(20) . .
C30 C25 P2 123.8(19) . .
C26 C25 P2 118.3(18) . .
C25 C26 C27 122.4(25) . .
C26 C27 C28 116.0(26) . .
C29 C28 C27 120.6(20) . .
C28 C29 C30 123.0(21) . .
C25 C30 C29 120.0(24) . .
C36 C31 C32 117.0(23) . .
C36 C31 P2 119.5(16) . .
C32 C31 P2 123.0(21) . .
C33 C32 C31 124.7(30) . .
C32 C33 C34 119.8(27) . .
C33 C34 C35 115.9(26) . .
C36 C35 C34 119.6(28) . .
C31 C36 C35 122.3(22) . .
C40 O1 C37 74.1(46) . .
C38 C37 O1 79.0(67) . .
C38 C37 C40 70.1(63) . .
O1 C37 C40 40.9(33) . .
C37 C38 C39 121.6(80) . .
C37 C38 C40 70.5(54) . .
C39 C38 C40 53.5(50) . .
C38 C39 C40 83.3(72) . .
O1 C40 C39 81.4(55) . .
O1 C40 C37 65.0(49) . .
C39 C40 C37 81.6(60) . .
O1 C40 C38 74.7(50) . .
C39 C40 C38 43.3(47) . .
C37 C40 C38 39.5(32) . .

loop_
_geom_bond_atom_site_label_1
_geom_bond_atom_site_label_2
_geom_bond_distance
_geom_bond_site_symmetry_2
Au1 P1 2.261(6) .
Au1 Se1 2.412(2) .
Au1 Pd1 3.067(2) 2_666
Au1 Pd1 3.300(2) .
Pd1 P2 2.287(5) .
Pd1 Se2 2.446(3) .
Pd1 Se1 2.486(3) .
Pd1 Se1 2.495(2) 2_666
Pd1 Au1 3.067(2) 2_666
Se1 Pd1 2.495(2) 2_666
P1 C1 1.80(2) 2_666
P1 C7 1.82(2) 2_666
P1 C13 1.81(2) 2_666
P2 C19 1.80(3) .
P2 C25 1.82(2) .
P2 C31 1.85(2) .
C1 C2 1.40(4) .
C1 C6 1.41(3) .
C1 P1 1.80(2) 2_666
C2 C3 1.43(4) .
C3 C4 1.36(4) .
C4 C5 1.33(5) .
C5 C6 1.36(5) .
C7 C12 1.36(3) .
C7 C8 1.43(3) .
C7 P1 1.82(2) 2_666
C8 C9 1.35(3) .
C9 C10 1.33(4) .
C10 C11 1.35(5) .
C11 C12 1.41(4) .
C13 C14 1.34(3) .
C13 C18 1.47(3) .
C13 P1 1.81(2) 2_666
C14 C15 1.39(3) .
C15 C16 1.36(5) .
C16 C17 1.38(5) .
C17 C18 1.43(4) .
C19 C20 1.38(4) .
C19 C24 1.48(4) .
C20 C21 1.44(6) .
C21 C22 1.31(6) .
C22 C23 1.40(6) .
C23 C24 1.44(4) .
C25 C30 1.36(3) .
C25 C26 1.39(4) .
C26 C27 1.42(4) .
C27 C28 1.42(4) .
C28 C29 1.30(4) .
C29 C30 1.40(3) .
C31 C36 1.34(3) .
C31 C32 1.35(4) .
C32 C33 1.31(4) .
C33 C34 1.39(4) .
C34 C35 1.44(4) .
C35 C36 1.35(3) .
O1 C40 1.38(7) .
O1 C37 1.91(11) .
C37 C38 1.37(10) .
C37 C40 2.03(12) .
C38 C39 1.39(13) .
C38 C40 2.02(10) .
C39 C40 1.63(10) .
